data_7251940
loop_
_publ_author_name
'Kornyakov, Ilya V.'
'Bubnova, Olga'
'Kalinichev, Alexey A.'
'Likholetova, Marina V.'
'Krivovichev, Sergey V.'

_publ_section_title
;
 Subtle symmetry breaking in averievite-related compounds, (MX)Cu5O2(VO4)2
 (MX = CsBr, CsI, RbBr, RbI and KI)
;
_journal_name_full CrystEngComm
_journal_paper_doi 10.1039/D5CE00495K
_journal_year 2026
_chemical_formula_moiety '6(I0.167), Cu5 O10 V2, K'
_chemical_formula_sum 'Cu5 I K O10 V2'
_chemical_formula_weight 745.58
_space_group_crystal_system trigonal
_space_group_IT_number 157
_space_group_name_Hall 'P 3 -2'
_space_group_name_H-M_alt 'P 3 1 m'
_audit_creation_date 2025-03-17
_audit_creation_method
;
Olex2 1.5
(compiled 2025.03.04 svn.red2d20d0 for OlexSys, GUI svn.r7188)
;
_audit_update_record
;
2025-05-13 deposited with the CCDC.	2026-04-30 downloaded from the CCDC.
;
_cell_angle_alpha 90
_cell_angle_beta 90
_cell_angle_gamma 120
_cell_formula_units_Z 3
_cell_length_a 11.0993(2)
_cell_length_b 11.0993(2)
_cell_length_c 8.39400(10)
_cell_measurement_reflns_used 17302
_cell_measurement_temperature 300.0(1)
_cell_measurement_theta_max 41.6200
_cell_measurement_theta_min 2.4030
_cell_volume 895.55(3)
_computing_cell_refinement 'CrysAlisPro 1.171.42.102a (Rigaku OD, 2023)'
_computing_data_collection 'CrysAlisPro 1.171.42.102a (Rigaku OD, 2023)'
_computing_data_reduction 'CrysAlisPro 1.171.42.102a (Rigaku OD, 2023)'
_computing_molecular_graphics 'Olex2 1.5 (Dolomanov et al., 2009)'
_computing_publication_material 'Olex2 1.5 (Dolomanov et al., 2009)'
_computing_structure_refinement 'SHELXL 2014/6 (Sheldrick, 2015)'
_diffrn_ambient_environment air
_diffrn_ambient_temperature 300.0(1)
_diffrn_detector 'Hybrid Pixel Array Detector'
_diffrn_detector_area_resol_mean 10.0000
_diffrn_detector_type HyPix
_diffrn_measured_fraction_theta_full 1.000
_diffrn_measured_fraction_theta_max 0.991
_diffrn_measurement_details
;
List of Runs (angles in degrees, time in seconds):

  # Type    Start    End  Width  t~exp~   \w     \q     \k     \f   Frames
#--------------------------------------------------------------------------
  1  \w    -88.00 -18.00   0.50    1.00    --  -35.40 135.00  61.78  140
  2  \w    -50.00  37.00   0.50    1.00    --  -35.40  57.00 120.00  174
  3  \w   -107.00 -61.00   0.50    1.00    --  -35.40 -77.00 120.00   92
  4  \w   -107.00 -41.00   0.50    1.00    --  -35.40-178.00 -90.00  132
  5  \w   -107.00 -13.00   0.50    1.00    --  -35.40 -77.00   0.00  188
  6  \w    -40.00  27.00   0.50    1.00    --   34.15 -19.00 -60.00  134
  7  \w     19.00 106.00   0.50    1.00    --   34.15  57.00-150.00  174
  8  \w     19.00 106.00   0.50    1.00    --   34.15  57.00 -30.00  174
  9  \w     39.00 107.00   0.50    1.00    --   34.15-178.00 -60.00  136
 10  \w     18.00  86.00   0.50    1.00    --   34.15-134.00   3.33  136
 11  \w     22.00 107.00   0.50    1.00    --   34.15  38.00 120.00  170
 12  \w     22.00 107.00   0.50    1.00    --   34.15  38.00 -90.00  170
 13  \w      9.00  43.00   0.50    1.00    --   34.15  82.00-123.07   68
 14  \w      7.00  43.00   0.50    1.00    --   34.15  88.00 -35.54   72
 15  \w      4.00  34.00   0.50    1.00    --   34.15  93.00  40.64   60
 16  \w      3.00  31.00   0.50    1.00    --   34.15  95.00 123.76   56
 17  \w     42.00 106.00   0.50    1.00    --   34.15 178.00 -30.00  128
;
_diffrn_measurement_device 'four-circle diffractometer'
_diffrn_measurement_device_type 'XtaLAB Synergy, Single source at home/near, HyPix'
_diffrn_measurement_method '\w scans'
_diffrn_orient_matrix_type 'CrysAlisPro convention (1999,Acta A55,543-557)'
_diffrn_orient_matrix_UB_11 0.0599675000
_diffrn_orient_matrix_UB_12 -0.0008931000
_diffrn_orient_matrix_UB_13 0.0275602000
_diffrn_orient_matrix_UB_21 -0.0356487000
_diffrn_orient_matrix_UB_22 -0.0735014000
_diffrn_orient_matrix_UB_23 -0.0073619000
_diffrn_orient_matrix_UB_31 0.0240705000
_diffrn_orient_matrix_UB_32 0.0064799000
_diffrn_orient_matrix_UB_33 -0.0795266000
_diffrn_radiation_monochromator mirror
_diffrn_radiation_probe x-ray
_diffrn_radiation_type 'Mo K\a'
_diffrn_radiation_wavelength 0.71073
_diffrn_reflns_av_R_equivalents 0.0587
_diffrn_reflns_av_unetI/netI 0.0268
_diffrn_reflns_Laue_measured_fraction_full 1.000
_diffrn_reflns_Laue_measured_fraction_max 0.991
_diffrn_reflns_limit_h_max 20
_diffrn_reflns_limit_h_min -20
_diffrn_reflns_limit_k_max 20
_diffrn_reflns_limit_k_min -20
_diffrn_reflns_limit_l_max 15
_diffrn_reflns_limit_l_min -15
_diffrn_reflns_number 49551
_diffrn_reflns_point_group_measured_fraction_full 1.000
_diffrn_reflns_point_group_measured_fraction_max 0.991
_diffrn_reflns_theta_full 25.242
_diffrn_reflns_theta_max 41.964
_diffrn_reflns_theta_min 2.119
_diffrn_source 'micro-focus sealed X-ray tube'
_diffrn_source_type 'PhotonJet (Mo) X-ray Source'
_exptl_absorpt_coefficient_mu 13.200
_exptl_absorpt_correction_T_max 0.475
_exptl_absorpt_correction_T_min 0.217
_exptl_absorpt_correction_type gaussian
_exptl_absorpt_process_details
;
CrysAlisPro 1.171.42.102a (Rigaku Oxford Diffraction, 2023)
Numerical absorption correction based on gaussian integration over
a multifaceted crystal model
Empirical absorption correction using spherical harmonics,
implemented in SCALE3 ABSPACK scaling algorithm.
;
_exptl_crystal_colour black
_exptl_crystal_colour_primary black
_exptl_crystal_density_diffrn 4.147
_exptl_crystal_description plate
_exptl_crystal_F_000 1029
_exptl_crystal_size_max 0.151
_exptl_crystal_size_mid 0.119
_exptl_crystal_size_min 0.082
_refine_diff_density_max 1.529
_refine_diff_density_min -1.356
_refine_diff_density_rms 0.140
_refine_ls_abs_structure_details
;
 Refined as an inversion twin.
;
_refine_ls_abs_structure_Flack 0.48(3)
_refine_ls_extinction_coef 0.0078(4)
_refine_ls_extinction_expression Fc^*^=kFc[1+0.001xFc^2^\l^3^/sin(2\q)]^-1/4^
_refine_ls_extinction_method SHELXL
_refine_ls_goodness_of_fit_ref 1.055
_refine_ls_hydrogen_treatment undef
_refine_ls_matrix_type full
_refine_ls_number_parameters 130
_refine_ls_number_reflns 4373
_refine_ls_number_restraints 1
_refine_ls_restrained_S_all 1.055
_refine_ls_R_factor_all 0.0346
_refine_ls_R_factor_gt 0.0284
_refine_ls_shift/su_max 0.000
_refine_ls_shift/su_mean 0.000
_refine_ls_structure_factor_coef Fsqd
_refine_ls_weighting_details 'w=1/[\s^2^(Fo^2^)+(0.0333P)^2^+0.6109P] where P=(Fo^2^+2Fc^2^)/3'
_refine_ls_weighting_scheme calc
_refine_ls_wR_factor_gt 0.0709
_refine_ls_wR_factor_ref 0.0736
_reflns_Friedel_coverage 0.992
_reflns_Friedel_fraction_full 1.000
_reflns_Friedel_fraction_max 0.991
_reflns_number_gt 3804
_reflns_number_total 4373
_reflns_threshold_expression 'I > 2\s(I)'
_cod_data_source_file d5ce00495k2.cif
_cod_data_source_block vki_300_00
_cod_database_code 7251940
_shelxl_version_number 2014/6
_chemical_oxdiff_formula 'K3 I3 Cu15 V6 O30'
_shelx_space_group_comment
;
The symmetry employed for this shelxl refinement is uniquely defined
by the following loop, which should always be used as a source of
symmetry information in preference to the above space-group names.
They are only intended as comments.
;
_olex2_refinement_description
;
1. Twinned data refinement
 Scales: 0.52(4)
 0.48(4)
2. Others
 Sof(K1D)=0.33333*(1-FVAR(2))
 Sof(K1C)=0.33333*FVAR(2)
 Sof(K1B)=0.16667*(1-FVAR(3))
 Sof(K1A)=0.16667*FVAR(3)
 Sof(I1B)=0.16667*(1-FVAR(4))
 Sof(I1A)=0.16667*FVAR(4)
 Sof(I1D)=0.33333*(1-FVAR(5))
 Sof(I1C)=0.33333*FVAR(5)
;
_olex2_submission_special_instructions 'No special instructions were received'
_oxdiff_exptl_absorpt_empirical_details
;
Empirical correction (ABSPACK) includes:
- Absorption correction using spherical harmonics
- Frame scaling
- Detector area scaling
- B-factor correction
;
_oxdiff_exptl_absorpt_empirical_full_max 1.784
_oxdiff_exptl_absorpt_empirical_full_min 0.679

loop_
_space_group_symop_operation_xyz
'x, y, z'
'-y, x-y, z'
'-x+y, -x, z'
'y, x, z'
'x-y, -y, z'
'-x, -x+y, z'

loop_
_atom_site_label
_atom_site_type_symbol
_atom_site_fract_x
_atom_site_fract_y
_atom_site_fract_z
_atom_site_U_iso_or_equiv
_atom_site_adp_type
_atom_site_occupancy
_atom_site_site_symmetry_order
_atom_site_calc_flag
_atom_site_refinement_flags_posn
_atom_site_refinement_flags_adp
_atom_site_refinement_flags_occupancy
_atom_site_disorder_assembly
_atom_site_disorder_group
I1A I 1.0000 1.0000 0.4356(13) 0.0247(8) Uani 0.80(7) 6 d S T P . .
I1B I 1.0000 1.0000 0.480(9) 0.031(6) Uani 0.20(7) 6 d S T P . .
I1C I 0.3333 0.6667 0.5454(14) 0.0241(11) Uani 0.42(6) 3 d S T P . .
I1D I 0.3333 0.6667 0.506(3) 0.035(2) Uani 0.58(6) 3 d S T P . .
Cu1A Cu 0.35066(8) 0.35066(8) 0.76764(18) 0.0208(2) Uani 1 2 d S T P . .
Cu1B Cu 0.68810(10) 0.68810(10) 0.22442(18) 0.01643(15) Uani 1 2 d S T P . .
Cu2A Cu 0.51002(7) 0.51002(7) 0.49392(15) 0.01197(12) Uani 1 2 d S T P . .
Cu2B Cu 0.83793(8) 0.66604(6) 0.49741(15) 0.01243(9) Uani 1 1 d . . . . .
V1A V 0.34302(8) 0.34302(8) 0.1888(2) 0.00930(18) Uani 1 2 d S T P . .
V1B V 0.67785(9) 0.67785(9) 0.8033(2) 0.00919(17) Uani 1 2 d S T P . .
K1A K 1.0000 1.0000 0.8413(8) 0.0534(17) Uani 0.810(14) 6 d S T P . .
K1B K 1.0000 1.0000 0.032(3) 0.041(5) Uani 0.190(14) 6 d S T P . .
K1C K 0.3038(12) 0.6398(19) 0.1166(14) 0.077(5) Uani 0.245(7) 1 d . . P . .
K1D K 0.3333 0.6667 0.006(3) 0.101(9) Uani 0.26(2) 3 d S T P . .
O1A O 0.3468(5) 0.3468(5) -0.0125(10) 0.0214(12) Uani 1 2 d S T P . .
O1B O 0.6827(6) 0.6827(6) 0.9979(9) 0.0216(12) Uani 1 2 d S T P . .
O2A O 0.3481(4) 0.1981(5) 0.2588(6) 0.0165(7) Uani 1 1 d . . . . .
O2B O 0.4888(5) 0.4888(5) 0.2581(8) 0.0203(11) Uani 1 2 d S T P . .
O2C O 0.5299(5) 0.5299(5) 0.7345(7) 0.0189(10) Uani 1 2 d S T P . .
O2D O 0.8276(4) 0.6821(4) 0.7345(6) 0.0164(7) Uani 1 1 d . . . . .
O3A O 0.3439(4) 0.3439(4) 0.5389(8) 0.0103(9) Uani 1 2 d S T P . .
O3B O 0.6769(4) 0.6769(4) 0.4497(8) 0.0083(9) Uani 1 2 d S T P . .

loop_
_atom_site_aniso_label
_atom_site_aniso_U_11
_atom_site_aniso_U_22
_atom_site_aniso_U_33
_atom_site_aniso_U_23
_atom_site_aniso_U_13
_atom_site_aniso_U_12
I1A 0.0145(4) 0.0145(4) 0.045(2) 0.000 0.000 0.00724(19)
I1B 0.0170(17) 0.0170(17) 0.060(18) 0.000 0.000 0.0085(9)
I1C 0.0161(7) 0.0161(7) 0.040(3) 0.000 0.000 0.0080(3)
I1D 0.0144(4) 0.0144(4) 0.078(7) 0.000 0.000 0.0072(2)
Cu1A 0.0204(2) 0.0204(2) 0.0062(3) -0.00011(19) -0.00011(19) -0.0013(3)
Cu1B 0.0254(3) 0.0254(3) 0.0058(3) 0.0012(2) 0.0012(2) 0.0182(3)
Cu2A 0.01097(19) 0.01097(19) 0.0079(3) 0.0001(2) 0.0001(2) 0.0009(2)
Cu2B 0.01221(15) 0.01966(19) 0.00813(17) -0.00081(10) -0.00066(14) 0.01000(12)
V1A 0.0097(3) 0.0097(3) 0.0062(5) -0.0001(2) -0.0001(2) 0.0031(3)
V1B 0.0108(3) 0.0108(3) 0.0058(5) 0.0001(2) 0.0001(2) 0.0053(2)
K1A 0.053(2) 0.053(2) 0.054(3) 0.000 0.000 0.0267(11)
K1B 0.046(6) 0.046(6) 0.032(10) 0.000 0.000 0.023(3)
K1C 0.064(8) 0.069(10) 0.118(8) 0.058(8) 0.059(6) 0.048(6)
K1D 0.135(13) 0.135(13) 0.032(9) 0.000 0.000 0.068(6)
O1A 0.0245(18) 0.0245(18) 0.009(2) 0.0003(13) 0.0003(13) 0.0079(19)
O1B 0.0308(19) 0.0308(19) 0.005(2) 0.0005(14) 0.0005(14) 0.0169(19)
O2A 0.0275(17) 0.0122(13) 0.0109(17) 0.0003(11) 0.0000(10) 0.0106(12)
O2B 0.0184(15) 0.0184(15) 0.010(2) -0.0025(12) -0.0025(12) -0.0011(17)
O2C 0.0189(14) 0.0189(14) 0.011(2) -0.0020(13) -0.0020(13) 0.0037(17)
O2D 0.0162(14) 0.0289(17) 0.0093(16) -0.0002(10) -0.0011(10) 0.0150(12)
O3A 0.0096(13) 0.0096(13) 0.009(3) 0.0011(9) 0.0011(9) 0.0030(12)
O3B 0.0085(11) 0.0085(11) 0.007(2) -0.0002(9) -0.0002(9) 0.0033(10)

loop_
_atom_type_symbol
_atom_type_description
_atom_type_scat_dispersion_real
_atom_type_scat_dispersion_imag
_atom_type_scat_source
Cu Cu 0.3201 1.2651 'International Tables Vol C Tables 4.2.6.8 and 6.1.1.4'
I I -0.4742 1.8119 'International Tables Vol C Tables 4.2.6.8 and 6.1.1.4'
K K 0.2009 0.2494 'International Tables Vol C Tables 4.2.6.8 and 6.1.1.4'
O O 0.0106 0.0060 'International Tables Vol C Tables 4.2.6.8 and 6.1.1.4'
V V 0.3005 0.5294 'International Tables Vol C Tables 4.2.6.8 and 6.1.1.4'

loop_
_exptl_crystal_face_index_h
_exptl_crystal_face_index_k
_exptl_crystal_face_index_l
_exptl_crystal_face_perp_dist
8 7 2 0.0609
10 6 -2 0.0646
2 -3 -12 0.0481
-8 -7 -4 0.0686
-2 3 12 0.0439
-10 -6 2 0.0621
-13 14 0 0.0705
-9 12 -7 0.0681
1 3 -11 0.0457
13 -14 -1 0.0752
-1 -3 11 0.0343
2 0 12 0.0434
15 -3 1 0.0752
-3 0 -12 0.0512
-15 3 -1 0.0733
-5 10 9 0.0543
-2 15 1 0.0589
1 12 -5 0.0613
5 -10 -9 0.0570
2 -14 0 0.0590
-3 -8 8 0.0460
-9 15 1 0.0604
-7 15 -3 0.0597
8 -16 0 0.0554
9 -13 -6 0.0650

loop_
_geom_angle_atom_site_label_1
_geom_angle_atom_site_label_2
_geom_angle_atom_site_label_3
_geom_angle
_geom_angle_site_symmetry_1
_geom_angle_site_symmetry_3
_geom_angle_publ_flag
Cu2A Cu1A Cu2B 67.42(4) . 5_565 ?
Cu2A Cu1A Cu2B 67.42(4) . 2_655 ?
Cu2B Cu1A Cu2B 63.57(4) 2_655 5_565 ?
O1A Cu1A Cu2A 143.76(19) 1_556 . ?
O1A Cu1A Cu2B 139.29(11) 1_556 5_565 ?
O1A Cu1A Cu2B 139.29(11) 1_556 2_655 ?
O1A Cu1A O2C 99.3(2) 1_556 . ?
O1A Cu1A O2D 96.63(19) 1_556 2_655 ?
O1A Cu1A O2D 96.63(19) 1_556 5_565 ?
O1A Cu1A O3A 176.4(2) 1_556 . ?
O2C Cu1A Cu2A 44.46(17) . . ?
O2C Cu1A Cu2B 104.90(15) . 5_565 ?
O2C Cu1A Cu2B 104.90(15) . 2_655 ?
O2C Cu1A O2D 126.44(13) . 2_655 ?
O2C Cu1A O2D 126.44(13) . 5_565 ?
O2D Cu1A Cu2A 105.89(14) 2_655 . ?
O2D Cu1A Cu2A 105.89(14) 5_565 . ?
O2D Cu1A Cu2B 94.71(13) 5_565 2_655 ?
O2D Cu1A Cu2B 94.71(13) 2_655 5_565 ?
O2D Cu1A Cu2B 42.71(14) 5_565 5_565 ?
O2D Cu1A Cu2B 42.71(14) 2_655 2_655 ?
O2D Cu1A O2D 101.7(2) 5_565 2_655 ?
O3A Cu1A Cu2A 39.83(13) . . ?
O3A Cu1A Cu2B 38.68(7) . 2_655 ?
O3A Cu1A Cu2B 38.68(7) . 5_565 ?
O3A Cu1A O2C 84.3(2) . . ?
O3A Cu1A O2D 81.13(15) . 2_655 ?
O3A Cu1A O2D 81.13(15) . 5_565 ?
Cu2B Cu1B Cu2A 64.39(4) 4 . ?
Cu2B Cu1B Cu2A 64.39(4) . . ?
Cu2B Cu1B Cu2B 69.12(4) . 4 ?
O1B Cu1B Cu2A 137.1(2) 1_554 . ?
O1B Cu1B Cu2B 142.56(8) 1_554 4 ?
O1B Cu1B Cu2B 142.56(8) 1_554 . ?
O1B Cu1B O2A 98.72(15) 1_554 3_665 ?
O1B Cu1B O2A 98.72(15) 1_554 6_665 ?
O1B Cu1B O2B 95.5(3) 1_554 . ?
O2A Cu1B Cu2A 96.77(13) 3_665 . ?
O2A Cu1B Cu2A 96.77(13) 6_665 . ?
O2A Cu1B Cu2B 109.48(14) 3_665 4 ?
O2A Cu1B Cu2B 43.85(14) 6_665 4 ?
O2A Cu1B Cu2B 109.48(14) 6_665 . ?
O2A Cu1B Cu2B 43.85(14) 3_665 . ?
O2A Cu1B O2A 136.7(2) 6_665 3_665 ?
O2A Cu1B O2B 108.66(12) 3_665 . ?
O2A Cu1B O2B 108.66(12) 6_665 . ?
O2B Cu1B Cu2A 41.58(16) . . ?
O2B Cu1B Cu2B 98.15(13) . 4 ?
O2B Cu1B Cu2B 98.15(13) . . ?
O3B Cu1B Cu2A 37.39(13) . . ?
O3B Cu1B Cu2B 39.73(6) . . ?
O3B Cu1B Cu2B 39.73(6) . 4 ?
O3B Cu1B O1B 174.4(2) . 1_554 ?
O3B Cu1B O2A 83.20(15) . 3_665 ?
O3B Cu1B O2A 83.20(15) . 6_665 ?
O3B Cu1B O2B 79.0(2) . . ?
Cu1A Cu2A Cu1B 176.45(5) . . ?
O2B Cu2A Cu1A 135.63(17) . . ?
O2B Cu2A Cu1B 47.92(17) . . ?
O2B Cu2A O2C 179.5(3) . . ?
O2C Cu2A Cu1A 43.83(17) . . ?
O2C Cu2A Cu1B 132.62(18) . . ?
O3A Cu2A Cu1A 40.8(2) . . ?
O3A Cu2A Cu1B 142.7(2) . . ?
O3A Cu2A O2B 94.8(2) . . ?
O3A Cu2A O2C 84.7(3) . . ?
O3A Cu2A O3B 179.8(4) . . ?
O3B Cu2A Cu1A 138.9(2) . . ?
O3B Cu2A Cu1B 37.52(19) . . ?
O3B Cu2A O2B 85.4(3) . . ?
O3B Cu2A O2C 95.1(2) . . ?
Cu1B Cu2B Cu1A 177.83(4) . 3_665 ?
O2A Cu2B Cu1A 133.61(14) 3_665 3_665 ?
O2A Cu2B Cu1B 44.68(14) 3_665 . ?
O2D Cu2B Cu1A 46.24(14) . 3_665 ?
O2D Cu2B Cu1B 135.45(14) . . ?
O2D Cu2B O2A 179.4(2) . 3_665 ?
O3A Cu2B Cu1A 39.5(2) 3_665 3_665 ?
O3A Cu2B Cu1B 138.6(2) 3_665 . ?
O3A Cu2B O2A 94.4(2) 3_665 3_665 ?
O3A Cu2B O2D 85.4(3) 3_665 . ?
O3A Cu2B O3B 178.4(4) 3_665 . ?
O3B Cu2B Cu1A 142.1(2) . 3_665 ?
O3B Cu2B Cu1B 39.77(19) . . ?
O3B Cu2B O2A 84.1(3) . 3_665 ?
O3B Cu2B O2D 96.1(2) . . ?
O1A V1A O2A 110.41(19) . 4 ?
O1A V1A O2A 110.41(19) . . ?
O1A V1A O2B 108.4(3) . . ?
O2A V1A O2A 112.0(3) . 4 ?
O2B V1A O2A 107.8(2) . 4 ?
O2B V1A O2A 107.8(2) . . ?
O1B V1B O2C 111.3(3) . . ?
O1B V1B O2D 108.4(2) . 4 ?
O1B V1B O2D 108.4(2) . . ?
O2D V1B O2C 110.7(2) . . ?
O2D V1B O2C 110.7(2) 4 . ?
O2D V1B O2D 107.2(3) 4 . ?
V1A O1A Cu1A 179.9(7) . 1_554 ?
V1B O1B Cu1B 179.9(7) . 1_556 ?
Cu2B O2A Cu1B 91.47(19) 2_655 2_655 ?
V1A O2A Cu1B 149.9(3) . 2_655 ?
V1A O2A Cu2B 115.6(3) . 2_655 ?
Cu2A O2B Cu1B 90.5(2) . . ?
V1A O2B Cu1B 153.0(4) . . ?
V1A O2B Cu2A 116.5(3) . . ?
Cu1A O2C Cu2A 91.7(2) . . ?
V1B O2C Cu1A 152.7(4) . . ?
V1B O2C Cu2A 115.6(3) . . ?
Cu2B O2D Cu1A 91.05(19) . 3_665 ?
V1B O2D Cu1A 151.4(3) . 3_665 ?
V1B O2D Cu2B 115.0(3) . . ?
Cu2A O3A Cu1A 99.3(3) . . ?
Cu2A O3A Cu2B 119.13(17) . 2_655 ?
Cu2A O3A Cu2B 119.13(17) . 5_565 ?
Cu2B O3A Cu1A 101.8(2) 5_565 . ?
Cu2B O3A Cu1A 101.8(2) 2_655 . ?
Cu2B O3A Cu2B 111.1(2) 5_565 2_655 ?
Cu2A O3B Cu1B 105.1(3) . . ?
Cu2A O3B Cu2B 112.95(16) . 4 ?
Cu2A O3B Cu2B 112.95(16) . . ?
Cu2B O3B Cu1B 100.5(2) 4 . ?
Cu2B O3B Cu1B 100.5(2) . . ?
Cu2B O3B Cu2B 121.5(3) . 4 ?

loop_
_geom_bond_atom_site_label_1
_geom_bond_atom_site_label_2
_geom_bond_distance
_geom_bond_site_symmetry_2
_geom_bond_publ_flag
Cu1A Cu2A 2.8996(15) . ?
Cu1A Cu2B 2.9578(15) 5_565 ?
Cu1A Cu2B 2.9578(15) 2_655 ?
Cu1A O1A 1.846(8) 1_556 ?
Cu1A O2C 2.009(6) . ?
Cu1A O2D 2.137(5) 5_565 ?
Cu1A O2D 2.137(5) 2_655 ?
Cu1A O3A 1.922(6) . ?
Cu1B Cu2A 3.0040(15) . ?
Cu1B Cu2B 2.9128(15) 4 ?
Cu1B Cu2B 2.9127(15) . ?
Cu1B O1B 1.902(8) 1_554 ?
Cu1B O2A 2.049(5) 6_665 ?
Cu1B O2A 2.049(5) 3_665 ?
Cu1B O2B 2.230(6) . ?
Cu1B O3B 1.895(6) . ?
Cu2A O2B 1.994(6) . ?
Cu2A O2C 2.032(6) . ?
Cu2A O3A 1.882(4) . ?
Cu2A O3B 1.889(4) . ?
Cu2B Cu1A 2.9578(15) 3_665 ?
Cu2B O2A 2.019(5) 3_665 ?
Cu2B O2D 2.007(5) . ?
Cu2B O3A 1.889(3) 3_665 ?
Cu2B O3B 1.893(2) . ?
V1A O1A 1.691(9) . ?
V1A O2A 1.739(5) 4 ?
V1A O2A 1.739(5) . ?
V1A O2B 1.720(6) . ?
V1B O1B 1.635(8) . ?
V1B O2C 1.740(6) . ?
V1B O2D 1.738(5) . ?
V1B O2D 1.738(5) 4 ?
O1A Cu1A 1.846(8) 1_554 ?
O1B Cu1B 1.902(8) 1_556 ?
O2A Cu1B 2.049(5) 2_655 ?
O2A Cu2B 2.019(5) 2_655 ?
O2D Cu1A 2.137(5) 3_665 ?
O3A Cu2B 1.889(3) 2_655 ?
O3A Cu2B 1.889(3) 5_565 ?
O3B Cu2B 1.893(2) 4 ?

loop_
_geom_torsion_atom_site_label_1
_geom_torsion_atom_site_label_2
_geom_torsion_atom_site_label_3
_geom_torsion_atom_site_label_4
_geom_torsion
_geom_torsion_site_symmetry_1
_geom_torsion_site_symmetry_2
_geom_torsion_site_symmetry_3
_geom_torsion_site_symmetry_4
_geom_torsion_publ_flag
Cu1A Cu2A O3A Cu2B 109.2(3) . . . 5_565 ?
Cu1A Cu2A O3A Cu2B -109.2(3) . . . 2_655 ?
Cu1A Cu2A O3B Cu1B 180.000(0) . . . . ?
Cu1A Cu2A O3B Cu2B -71.4(3) . . . 4 ?
Cu1A Cu2A O3B Cu2B 71.4(3) . . . . ?
Cu1A Cu2B O3B Cu1B 178.28(7) 3_665 . . . ?
Cu1A Cu2B O3B Cu2A -70.3(3) 3_665 . . . ?
Cu1A Cu2B O3B Cu2B 68.9(4) 3_665 . . 4 ?
Cu1B Cu2A O3A Cu1A 180.000(0) . . . . ?
Cu1B Cu2A O3A Cu2B 70.8(3) . . . 2_655 ?
Cu1B Cu2A O3A Cu2B -70.8(3) . . . 5_565 ?
Cu1B Cu2A O3B Cu2B 108.6(3) . . . 4 ?
Cu1B Cu2A O3B Cu2B -108.6(3) . . . . ?
Cu1B Cu2B O3B Cu2A 111.5(3) . . . . ?
Cu1B Cu2B O3B Cu2B -109.3(4) . . . 4 ?
Cu2A Cu1B O3B Cu2B 117.44(14) . . . . ?
Cu2A Cu1B O3B Cu2B -117.43(14) . . . 4 ?
Cu2B Cu1B O3B Cu2A 117.43(14) 4 . . . ?
Cu2B Cu1B O3B Cu2A -117.44(14) . . . . ?
Cu2B Cu1B O3B Cu2B -125.1(3) 4 . . . ?
Cu2B Cu1B O3B Cu2B 125.1(3) . . . 4 ?
O1A V1A O2A Cu1B -24.7(6) . . . 2_655 ?
O1A V1A O2A Cu2B -176.8(2) . . . 2_655 ?
O1A V1A O2B Cu1B 0.000(1) . . . . ?
O1A V1A O2B Cu2A 180.000(0) . . . . ?
O1B V1B O2C Cu1A 0.000(2) . . . . ?
O1B V1B O2C Cu2A 180.000(0) . . . . ?
O1B V1B O2D Cu1A 22.7(6) . . . 3_665 ?
O1B V1B O2D Cu2B 176.7(3) . . . . ?
O2A Cu1B O3B Cu2A 110.58(12) 6_665 . . . ?
O2A Cu1B O3B Cu2A -110.58(12) 3_665 . . . ?
O2A Cu1B O3B Cu2B 6.86(17) 3_665 . . . ?
O2A Cu1B O3B Cu2B -6.85(17) 6_665 . . 4 ?
O2A Cu1B O3B Cu2B 131.99(19) 3_665 . . 4 ?
O2A Cu1B O3B Cu2B -131.98(19) 6_665 . . . ?
O2A Cu2B O3B Cu1B -6.95(17) 3_665 . . . ?
O2A Cu2B O3B Cu2A 104.5(3) 3_665 . . . ?
O2A Cu2B O3B Cu2B -116.3(4) 3_665 . . 4 ?
O2A V1A O2A Cu1B 98.8(6) 4 . . 2_655 ?
O2A V1A O2A Cu2B -53.4(4) 4 . . 2_655 ?
O2A V1A O2B Cu1B -119.5(2) 4 . . . ?
O2A V1A O2B Cu1B 119.5(2) . . . . ?
O2A V1A O2B Cu2A -60.5(2) . . . . ?
O2A V1A O2B Cu2A 60.5(2) 4 . . . ?
O2B Cu1B O3B Cu2A 0.000(1) . . . . ?
O2B Cu1B O3B Cu2B -117.43(14) . . . 4 ?
O2B Cu1B O3B Cu2B 117.44(14) . . . . ?
O2B Cu2A O3A Cu1A 180.0 . . . . ?
O2B Cu2A O3A Cu2B -70.8(3) . . . 5_565 ?
O2B Cu2A O3A Cu2B 70.8(3) . . . 2_655 ?
O2B Cu2A O3B Cu1B 0.000(1) . . . . ?
O2B Cu2A O3B Cu2B 108.6(3) . . . 4 ?
O2B Cu2A O3B Cu2B -108.6(3) . . . . ?
O2B V1A O2A Cu1B -142.9(4) . . . 2_655 ?
O2B V1A O2A Cu2B 65.0(3) . . . 2_655 ?
O2C Cu2A O3A Cu1A 0.0 . . . . ?
O2C Cu2A O3A Cu2B -109.2(3) . . . 2_655 ?
O2C Cu2A O3A Cu2B 109.2(3) . . . 5_565 ?
O2C Cu2A O3B Cu1B 180.000(1) . . . . ?
O2C Cu2A O3B Cu2B 71.4(3) . . . . ?
O2C Cu2A O3B Cu2B -71.4(3) . . . 4 ?
O2C V1B O2D Cu1A -99.6(6) . . . 3_665 ?
O2C V1B O2D Cu2B 54.4(3) . . . . ?
O2D Cu2B O3B Cu1B 172.49(18) . . . . ?
O2D Cu2B O3B Cu2A -76.0(3) . . . . ?
O2D Cu2B O3B Cu2B 63.1(4) . . . 4 ?
O2D V1B O2C Cu1A -120.6(2) 4 . . . ?
O2D V1B O2C Cu1A 120.6(2) . . . . ?
O2D V1B O2C Cu2A -59.4(2) . . . . ?
O2D V1B O2C Cu2A 59.4(2) 4 . . . ?
O2D V1B O2D Cu1A 139.5(4) 4 . . 3_665 ?
O2D V1B O2D Cu2B -66.5(3) 4 . . . ?

loop_
_twin_individual_id
_twin_individual_mass_fraction_refined
1 0.52(4)
2 0.48(4)

loop_
_exptl_oxdiff_crystal_face_indexfrac_h
_exptl_oxdiff_crystal_face_indexfrac_k
_exptl_oxdiff_crystal_face_indexfrac_l
_exptl_oxdiff_crystal_face_x
_exptl_oxdiff_crystal_face_y
_exptl_oxdiff_crystal_face_z
8.4298 6.8541 2.4392 0.5666 -0.8223 0.0533
9.5443 5.7862 -1.7113 0.5200 -0.7529 0.4033
2.3721 -3.4624 -11.5287 -0.1724 0.2548 0.9515
-7.6603 -7.0375 -4.0496 -0.5647 0.8202 0.0921
-2.5000 3.3775 11.5350 0.1650 -0.2441 -0.9556
-9.5217 -5.8478 1.5366 -0.5234 0.7579 -0.3893
-13.1772 13.8945 0.0832 -0.8003 -0.5521 -0.2338
-9.2836 12.2516 -6.8269 -0.7558 -0.5193 0.3988
1.3865 2.6225 -11.4288 -0.2342 -0.1580 0.9593
13.3267 -13.5758 -1.4161 0.7723 0.5332 0.3454
-0.8037 -3.2241 11.3889 0.2686 0.1818 -0.9460
2.0644 0.0042 11.6973 0.4462 -0.1600 -0.8805
14.7218 -2.8731 0.8345 0.9084 -0.3198 0.2694
-2.7049 0.1252 -11.6081 -0.4822 0.1727 0.8589
-14.7300 2.8777 -0.7495 -0.9065 0.3191 -0.2763
-5.4419 9.6221 9.3165 -0.0782 -0.5818 -0.8095
-2.3926 14.5412 0.9804 -0.1294 -0.9907 -0.0413
0.6050 11.9813 -4.9797 -0.1117 -0.8655 0.4882
5.4330 -9.6983 -9.2735 0.0789 0.5874 0.8054
1.8945 -14.3987 0.0956 0.1291 0.9901 -0.0553
-2.6373 -8.0160 8.3467 0.0790 0.6218 -0.7792
-8.9089 15.4709 1.4455 -0.5082 -0.8302 -0.2291
-7.0824 15.1942 -2.7945 -0.5153 -0.8437 0.1502
8.4687 -15.6285 -0.1181 0.5185 0.8477 0.1120
9.4145 -13.0483 -6.0238 0.4102 0.6678 0.6211
